data_1562859
loop_
_publ_author_name
'Li, Xinfa'
'Cao, Rong'

_publ_section_title
;
 Syntheses, structure and properties of three-dimensional pillared-layer
 Ag(I)--Ln(III) heterometallic coordination polymers based on mixed
 isonicotinate and hemimellitate ligands
;
_journal_name_full 'Journal of Solid State Chemistry'
_journal_page_first 182
_journal_page_last 186
_journal_paper_doi 10.1016/j.jssc.2012.06.012
_journal_volume 196
_journal_year 2012
_chemical_formula_moiety 'C24 H14 Ag La2 N O16, H2 O'
_chemical_formula_sum 'C24 H16 Ag La2 N O17'
_chemical_formula_weight 976.07
_space_group_IT_number 2
_space_group_name_Hall '-P 1'
_space_group_name_H-M_alt 'P -1'
_symmetry_cell_setting triclinic
_symmetry_space_group_name_Hall '-P 1'
_symmetry_space_group_name_H-M 'P -1'
_atom_sites_solution_hydrogens geom
_atom_sites_solution_primary direct
_atom_sites_solution_secondary difmap
_cell_angle_alpha 104.455(4)
_cell_angle_beta 97.817(3)
_cell_angle_gamma 98.652(3)
_cell_formula_units_Z 2
_cell_length_a 8.6854(3)
_cell_length_b 11.9378(5)
_cell_length_c 13.6375(6)
_cell_measurement_reflns_used 3923
_cell_measurement_temperature 293(2)
_cell_measurement_theta_max 29.2243
_cell_measurement_theta_min 2.4071
_cell_volume 1331.22(10)
_computing_cell_refinement
;
CrysAlisPro, Agilent Technologies,
Version 1.171.34.49 (release 20-01-2011 CrysAlis171 .NET)
(compiled Jan 20 2011,15:58:25)
;
_computing_data_collection
;
CrysAlisPro, Agilent Technologies,
Version 1.171.34.49 (release 20-01-2011 CrysAlis171 .NET)
(compiled Jan 20 2011,15:58:25)
;
_computing_data_reduction
;
CrysAlisPro, Agilent Technologies,
Version 1.171.34.49 (release 20-01-2011 CrysAlis171 .NET)
(compiled Jan 20 2011,15:58:25)
;
_computing_molecular_graphics 'Bruker SHELXTL'
_computing_publication_material 'Bruker SHELXTL'
_computing_structure_refinement 'SHELXL-97 (Sheldrick, 1997)'
_computing_structure_solution 'SHELXS-97 (Sheldrick, 1990)'
_diffrn_ambient_temperature 293(2)
_diffrn_detector_area_resol_mean 16.2083
_diffrn_measured_fraction_theta_full 0.992
_diffrn_measured_fraction_theta_max 0.992
_diffrn_measurement_device_type 'Xcalibur, Eos'
_diffrn_measurement_method '\w scans'
_diffrn_radiation_monochromator graphite
_diffrn_radiation_source 'fine-focus sealed tube'
_diffrn_radiation_type MoK\a
_diffrn_radiation_wavelength 0.71073
_diffrn_reflns_av_R_equivalents 0.0237
_diffrn_reflns_av_sigmaI/netI 0.0468
_diffrn_reflns_limit_h_max 10
_diffrn_reflns_limit_h_min -10
_diffrn_reflns_limit_k_max 9
_diffrn_reflns_limit_k_min -15
_diffrn_reflns_limit_l_max 17
_diffrn_reflns_limit_l_min -16
_diffrn_reflns_number 9114
_diffrn_reflns_theta_full 26.75
_diffrn_reflns_theta_max 26.75
_diffrn_reflns_theta_min 2.41
_diffrn_standards_interval_count none
_diffrn_standards_interval_time none
_exptl_absorpt_coefficient_mu 3.969
_exptl_absorpt_correction_T_max 0.6264
_exptl_absorpt_correction_T_min 0.5041
_exptl_absorpt_correction_type multi-scan
_exptl_absorpt_process_details
;
CrysAlisPro, Agilent Technologies,
Version 1.171.34.49. 
Empirical absorption correction using spherical harmonics,
 implemented in SCALE3 ABSPACK scaling algorithm.
;
_exptl_crystal_colour colorless
_exptl_crystal_density_diffrn 2.435
_exptl_crystal_density_method 'not measured'
_exptl_crystal_description block-shaped
_exptl_crystal_F_000 928
_exptl_crystal_size_max 0.20
_exptl_crystal_size_mid 0.14
_exptl_crystal_size_min 0.13
_refine_diff_density_max 1.637
_refine_diff_density_min -0.810
_refine_diff_density_rms 0.148
_refine_ls_extinction_method none
_refine_ls_goodness_of_fit_ref 1.009
_refine_ls_hydrogen_treatment constr
_refine_ls_matrix_type full
_refine_ls_number_parameters 406
_refine_ls_number_reflns 5604
_refine_ls_number_restraints 0
_refine_ls_restrained_S_all 1.009
_refine_ls_R_factor_all 0.0376
_refine_ls_R_factor_gt 0.0293
_refine_ls_shift/su_max 0.001
_refine_ls_shift/su_mean 0.000
_refine_ls_structure_factor_coef Fsqd
_refine_ls_weighting_details 'calc w=1/[\s^2^(Fo^2^)+(0.0260P)^2^+3.0000P] where P=(Fo^2^+2Fc^2^)/3'
_refine_ls_weighting_scheme calc
_refine_ls_wR_factor_gt 0.0658
_refine_ls_wR_factor_ref 0.0705
_reflns_number_gt 4859
_reflns_number_total 5604
_reflns_threshold_expression >2sigma(I)
_cod_data_source_file JSSC-2012-196-182.cif
_cod_data_source_block La-Ag
_cod_depositor_comments
;
The following automatic conversions were performed:

data item '_symmetry_cell_setting' value 'Triclinic' was changed to
'triclinic' in accordance with the built-in table derived from the
CIF Core dictionary named 'cif_core.dic' version 2.4.5 last updated
on 2014-11-21.

Automatic conversion script
Id: cif_fix_values 8369 2020-08-20 11:38:08Z andrius 
;
_cod_original_cell_volume 1331.22(9)
_cod_database_code 1562859

loop_
_symmetry_equiv_pos_as_xyz
'x, y, z'
'-x, -y, -z'

loop_
_atom_site_label
_atom_site_type_symbol
_atom_site_fract_x
_atom_site_fract_y
_atom_site_fract_z
_atom_site_U_iso_or_equiv
_atom_site_adp_type
_atom_site_occupancy
_atom_site_symmetry_multiplicity
_atom_site_calc_flag
_atom_site_refinement_flags
_atom_site_disorder_assembly
_atom_site_disorder_group
La1 La 0.95586(3) 0.11995(2) 0.401254(19) 0.01107(7) Uani 1 1 d . . .
La2 La 0.68320(3) 0.38512(2) 0.388603(19) 0.00964(7) Uani 1 1 d . . .
Ag1 Ag 0.55199(5) -0.04740(4) -0.31659(3) 0.02765(11) Uani 1 1 d . . .
O1 O 0.8794(4) 0.0563(3) 0.5554(2) 0.0174(7) Uani 1 1 d . . .
O2 O 0.9578(4) 0.0557(3) 0.7150(3) 0.0252(8) Uani 1 1 d . . .
O3 O 0.7233(4) 0.2054(3) 0.4534(2) 0.0145(7) Uani 1 1 d . . .
O4 O 0.5062(4) 0.1117(3) 0.4907(2) 0.0173(7) Uani 1 1 d . . .
O5 O 0.5139(4) 0.3628(3) 0.5173(2) 0.0175(7) Uani 1 1 d . . .
O6 O 0.4730(4) 0.4776(3) 0.6622(3) 0.0246(8) Uani 1 1 d . . .
O7 O 1.2015(4) 0.1952(3) 0.3465(3) 0.0227(8) Uani 1 1 d . . .
O8 O 1.4236(4) 0.2565(3) 0.2960(3) 0.0204(7) Uani 1 1 d . . .
O9 O 0.9609(4) 0.3370(3) 0.4041(2) 0.0136(7) Uani 1 1 d . . .
O10 O 1.1795(4) 0.4753(3) 0.4445(2) 0.0198(7) Uani 1 1 d . . .
O11 O 0.8639(4) 0.5277(3) 0.3310(3) 0.0215(8) Uani 1 1 d . . .
O12 O 0.8378(6) 0.5705(4) 0.1807(3) 0.0519(13) Uani 1 1 d . . .
O13 O 0.8307(5) 0.1098(3) 0.2265(3) 0.0292(9) Uani 1 1 d . . .
O14 O 0.7027(4) 0.2560(3) 0.2202(3) 0.0243(8) Uani 1 1 d . . .
O15 O 1.1678(5) 0.2485(3) 0.5553(3) 0.0334(10) Uani 1 1 d . . .
H15A H 1.2541 0.2581 0.5329 0.050 Uiso 1 1 d R . .
H15B H 1.1580 0.3162 0.5898 0.050 Uiso 1 1 d R . .
O16 O 0.7111(4) -0.0548(3) 0.3537(3) 0.0282(9) Uani 1 1 d . . .
H16B H 0.7052 -0.0860 0.4030 0.042 Uiso 1 1 d R . .
H16C H 0.7179 -0.1073 0.3002 0.042 Uiso 1 1 d R . .
C1 C 0.8838(5) 0.0966(4) 0.6520(4) 0.0145(10) Uani 1 1 d . . .
C2 C 0.6353(5) 0.1797(4) 0.5167(4) 0.0132(9) Uani 1 1 d . . .
C3 C 0.5309(5) 0.3958(4) 0.6138(4) 0.0121(9) Uani 1 1 d . . .
C4 C 0.7969(5) 0.1937(4) 0.6925(4) 0.0131(9) Uani 1 1 d . . .
C5 C 0.6922(5) 0.2376(4) 0.6301(3) 0.0125(9) Uani 1 1 d . . .
C6 C 0.6272(5) 0.3338(4) 0.6769(3) 0.0131(9) Uani 1 1 d . . .
C7 C 0.6544(6) 0.3773(4) 0.7829(4) 0.0198(11) Uani 1 1 d . . .
H7A H 0.6073 0.4389 0.8132 0.024 Uiso 1 1 calc R . .
C8 C 0.7509(6) 0.3301(4) 0.8440(4) 0.0222(11) Uani 1 1 d . . .
H8A H 0.7660 0.3581 0.9153 0.027 Uiso 1 1 calc R . .
C9 C 0.8248(6) 0.2413(4) 0.7990(4) 0.0191(10) Uani 1 1 d . . .
H9A H 0.8943 0.2127 0.8404 0.023 Uiso 1 1 calc R . .
C10 C 1.2793(5) 0.2528(4) 0.2975(4) 0.0152(10) Uani 1 1 d . . .
C11 C 1.0736(5) 0.4026(4) 0.3815(3) 0.0102(9) Uani 1 1 d . . .
C12 C 0.8920(6) 0.5171(5) 0.2398(4) 0.0239(12) Uani 1 1 d . . .
C13 C 1.1911(6) 0.3144(4) 0.2310(4) 0.0163(10) Uani 1 1 d . . .
C14 C 1.0839(5) 0.3825(4) 0.2689(3) 0.0133(9) Uani 1 1 d . . .
C15 C 1.0000(5) 0.4351(4) 0.2032(4) 0.0161(10) Uani 1 1 d . . .
C16 C 1.0190(6) 0.4130(5) 0.1010(4) 0.0258(12) Uani 1 1 d . . .
H16A H 0.9587 0.4440 0.0565 0.031 Uiso 1 1 calc R . .
C17 C 1.1252(7) 0.3462(5) 0.0648(4) 0.0307(13) Uani 1 1 d . . .
H17A H 1.1374 0.3333 -0.0036 0.037 Uiso 1 1 calc R . .
C18 C 1.2147(7) 0.2977(5) 0.1297(4) 0.0258(12) Uani 1 1 d . . .
H18A H 1.2894 0.2545 0.1059 0.031 Uiso 1 1 calc R . .
C19 C 0.7532(6) 0.1669(4) 0.1794(4) 0.0180(10) Uani 1 1 d . . .
C20 C 0.7130(6) 0.1202(4) 0.0637(4) 0.0160(10) Uani 1 1 d . . .
C21 C 0.7944(6) 0.0433(5) 0.0091(4) 0.0231(11) Uani 1 1 d . . .
H21A H 0.8781 0.0188 0.0428 0.028 Uiso 1 1 calc R . .
C22 C 0.7496(6) 0.0034(5) -0.0958(4) 0.0243(11) Uani 1 1 d . . .
H22A H 0.8094 -0.0448 -0.1322 0.029 Uiso 1 1 calc R . .
N1 N 0.6268(5) 0.0290(4) -0.1488(3) 0.0225(9) Uani 1 1 d . . .
C23 C 0.5464(6) 0.1034(5) -0.0961(4) 0.0249(12) Uani 1 1 d . . .
H23A H 0.4592 0.1225 -0.1314 0.030 Uiso 1 1 calc R . .
C24 C 0.5894(6) 0.1529(4) 0.0098(4) 0.0225(11) Uani 1 1 d . . .
H24A H 0.5353 0.2076 0.0439 0.027 Uiso 1 1 calc R . .
O17 O 0.7300(7) -0.2276(5) 0.1906(4) 0.0736(17) Uani 1 1 d . . .
H17B H 0.7917 -0.1941 0.1587 0.110 Uiso 1 1 d R . .
H17C H 0.7558 -0.2945 0.1852 0.110 Uiso 1 1 d R . .

loop_
_atom_site_aniso_label
_atom_site_aniso_U_11
_atom_site_aniso_U_22
_atom_site_aniso_U_33
_atom_site_aniso_U_23
_atom_site_aniso_U_13
_atom_site_aniso_U_12
La1 0.01223(14) 0.01127(13) 0.01140(13) 0.00408(11) 0.00273(10) 0.00527(10)
La2 0.00927(13) 0.00935(13) 0.01077(13) 0.00266(10) 0.00196(10) 0.00335(10)
Ag1 0.0344(2) 0.0279(2) 0.01419(19) -0.00036(17) -0.00373(17) 0.00393(18)
O1 0.0237(19) 0.0180(17) 0.0147(16) 0.0069(14) 0.0065(14) 0.0099(14)
O2 0.035(2) 0.027(2) 0.0179(18) 0.0057(16) 0.0000(16) 0.0224(17)
O3 0.0180(17) 0.0142(16) 0.0138(16) 0.0050(14) 0.0058(14) 0.0064(13)
O4 0.0170(17) 0.0157(16) 0.0177(17) 0.0047(15) 0.0025(14) -0.0005(14)
O5 0.0191(18) 0.0220(18) 0.0132(16) 0.0075(15) 0.0029(14) 0.0053(14)
O6 0.031(2) 0.0248(19) 0.0247(19) 0.0077(16) 0.0079(16) 0.0207(17)
O7 0.0172(18) 0.0258(19) 0.032(2) 0.0156(17) 0.0105(16) 0.0082(15)
O8 0.0090(16) 0.0252(19) 0.0251(18) 0.0026(16) 0.0046(14) 0.0031(14)
O9 0.0138(16) 0.0131(16) 0.0161(16) 0.0067(14) 0.0044(14) 0.0038(13)
O10 0.0183(18) 0.0182(17) 0.0160(17) -0.0022(15) 0.0004(14) -0.0035(14)
O11 0.0223(19) 0.0191(18) 0.0285(19) 0.0122(16) 0.0111(16) 0.0053(15)
O12 0.067(3) 0.073(3) 0.048(3) 0.045(3) 0.026(2) 0.052(3)
O13 0.043(2) 0.027(2) 0.0157(18) 0.0047(17) -0.0023(17) 0.0088(18)
O14 0.0197(19) 0.031(2) 0.0163(17) -0.0060(16) 0.0024(15) 0.0088(16)
O15 0.047(3) 0.0180(19) 0.026(2) 0.0013(17) -0.0066(19) 0.0003(18)
O16 0.036(2) 0.0187(18) 0.027(2) 0.0046(16) 0.0013(17) 0.0023(16)
C1 0.012(2) 0.014(2) 0.020(2) 0.006(2) 0.006(2) 0.0053(19)
C2 0.016(2) 0.010(2) 0.017(2) 0.0049(19) 0.0038(19) 0.0089(18)
C3 0.009(2) 0.010(2) 0.020(2) 0.0065(19) 0.0063(19) 0.0056(18)
C4 0.012(2) 0.011(2) 0.018(2) 0.0048(19) 0.0057(19) 0.0042(18)
C5 0.015(2) 0.009(2) 0.014(2) 0.0047(19) 0.0051(19) 0.0014(18)
C6 0.016(2) 0.009(2) 0.014(2) 0.0027(19) 0.0027(19) 0.0023(18)
C7 0.024(3) 0.018(2) 0.019(2) 0.004(2) 0.007(2) 0.010(2)
C8 0.030(3) 0.023(3) 0.013(2) 0.003(2) 0.002(2) 0.008(2)
C9 0.023(3) 0.020(2) 0.016(2) 0.008(2) 0.000(2) 0.009(2)
C10 0.013(2) 0.014(2) 0.015(2) -0.002(2) 0.0010(19) 0.0036(19)
C11 0.013(2) 0.009(2) 0.010(2) 0.0017(18) 0.0042(18) 0.0055(18)
C12 0.021(3) 0.027(3) 0.028(3) 0.014(2) 0.007(2) 0.004(2)
C13 0.016(2) 0.018(2) 0.012(2) 0.003(2) 0.0035(19) -0.0026(19)
C14 0.008(2) 0.018(2) 0.013(2) 0.005(2) 0.0032(18) -0.0025(18)
C15 0.014(2) 0.019(2) 0.017(2) 0.009(2) 0.0035(19) -0.0006(19)
C16 0.030(3) 0.034(3) 0.014(2) 0.012(2) 0.001(2) 0.003(2)
C17 0.041(4) 0.042(3) 0.010(2) 0.006(2) 0.007(2) 0.008(3)
C18 0.030(3) 0.025(3) 0.023(3) 0.001(2) 0.012(2) 0.008(2)
C19 0.019(3) 0.021(3) 0.013(2) 0.004(2) 0.003(2) 0.002(2)
C20 0.019(2) 0.015(2) 0.014(2) 0.003(2) 0.005(2) 0.0025(19)
C21 0.025(3) 0.029(3) 0.017(2) 0.004(2) 0.002(2) 0.015(2)
C22 0.031(3) 0.023(3) 0.016(2) -0.003(2) 0.005(2) 0.012(2)
N1 0.029(2) 0.021(2) 0.015(2) 0.0030(18) 0.0025(18) 0.0050(19)
C23 0.026(3) 0.032(3) 0.019(3) 0.009(2) 0.002(2) 0.011(2)
C24 0.026(3) 0.025(3) 0.017(2) 0.003(2) 0.003(2) 0.013(2)
O17 0.099(5) 0.062(3) 0.061(3) 0.000(3) 0.006(3) 0.055(3)

loop_
_atom_type_symbol
_atom_type_description
_atom_type_scat_dispersion_real
_atom_type_scat_dispersion_imag
_atom_type_scat_source
C C 0.0033 0.0016 'International Tables Vol C Tables 4.2.6.8 and 6.1.1.4'
H H 0.0000 0.0000 'International Tables Vol C Tables 4.2.6.8 and 6.1.1.4'
N N 0.0061 0.0033 'International Tables Vol C Tables 4.2.6.8 and 6.1.1.4'
O O 0.0106 0.0060 'International Tables Vol C Tables 4.2.6.8 and 6.1.1.4'
Ag Ag -0.8971 1.1015 'International Tables Vol C Tables 4.2.6.8 and 6.1.1.4'
La La -0.2871 2.4523 'International Tables Vol C Tables 4.2.6.8 and 6.1.1.4'

loop_
_geom_angle_atom_site_label_1
_geom_angle_atom_site_label_2
_geom_angle_atom_site_label_3
_geom_angle
_geom_angle_site_symmetry_1
_geom_angle_site_symmetry_3
O13 La1 O7 84.00(13) . .
O13 La1 O3 84.53(12) . .
O7 La1 O3 134.77(10) . .
O13 La1 O1 138.05(12) . .
O7 La1 O1 137.42(11) . .
O3 La1 O1 70.04(10) . .
O13 La1 O2 75.26(11) . 2_756
O7 La1 O2 71.93(12) . 2_756
O3 La1 O2 144.84(11) . 2_756
O1 La1 O2 107.06(10) . 2_756
O13 La1 O9 75.90(11) . .
O7 La1 O9 71.46(10) . .
O3 La1 O9 63.31(10) . .
O1 La1 O9 117.43(10) . .
O2 La1 O9 135.09(10) 2_756 .
O13 La1 O15 142.79(12) . .
O7 La1 O15 67.98(13) . .
O3 La1 O15 97.85(12) . .
O1 La1 O15 75.44(11) . .
O2 La1 O15 115.68(12) 2_756 .
O9 La1 O15 72.33(10) . .
O13 La1 O16 74.83(12) . .
O7 La1 O16 143.77(12) . .
O3 La1 O16 72.67(11) . .
O1 La1 O16 66.14(11) . .
O2 La1 O16 74.40(12) 2_756 .
O9 La1 O16 128.64(11) . .
O15 La1 O16 141.44(12) . .
O13 La1 O1 122.16(11) . 2_756
O7 La1 O1 84.70(10) . 2_756
O3 La1 O1 137.06(9) . 2_756
O1 La1 O1 68.05(11) . 2_756
O2 La1 O1 47.38(10) 2_756 2_756
O9 La1 O1 148.88(10) . 2_756
O15 La1 O1 80.45(11) . 2_756
O16 La1 O1 82.29(10) . 2_756
O6 La2 O14 102.00(12) 2_666 .
O6 La2 O5 89.33(11) 2_666 .
O14 La2 O5 133.14(11) . .
O6 La2 O10 94.99(12) 2_666 2_766
O14 La2 O10 148.28(11) . 2_766
O5 La2 O10 72.91(11) . 2_766
O6 La2 O11 72.94(12) 2_666 .
O14 La2 O11 81.12(12) . .
O5 La2 O11 144.82(11) . .
O10 La2 O11 78.54(11) 2_766 .
O6 La2 O8 76.13(12) 2_666 1_455
O14 La2 O8 67.54(11) . 1_455
O5 La2 O8 71.61(11) . 1_455
O10 La2 O8 143.44(11) 2_766 1_455
O11 La2 O8 129.55(11) . 1_455
O6 La2 O9 142.95(11) 2_666 .
O14 La2 O9 72.63(11) . .
O5 La2 O9 121.67(10) . .
O10 La2 O9 77.64(11) 2_766 .
O11 La2 O9 70.01(10) . .
O8 La2 O9 129.72(10) 1_455 .
O6 La2 O3 154.31(11) 2_666 .
O14 La2 O3 83.93(11) . .
O5 La2 O3 69.35(10) . .
O10 La2 O3 92.26(10) 2_766 .
O11 La2 O3 132.73(11) . .
O8 La2 O3 83.40(11) 1_455 .
O9 La2 O3 62.73(9) . .
N1 Ag1 O4 174.31(13) . 2_655
N1 Ag1 O8 90.12(13) . 2_755
O4 Ag1 O8 93.50(11) 2_655 2_755
C1 O1 La1 141.3(3) . .
C1 O1 La1 88.6(3) . 2_756
La1 O1 La1 111.95(11) . 2_756
C1 O2 La1 102.9(3) . 2_756
C2 O3 La1 128.6(3) . .
C2 O3 La2 117.0(3) . .
La1 O3 La2 113.87(11) . .
C2 O4 Ag1 108.9(3) . 2_655
C3 O5 La2 135.6(3) . .
C3 O6 La2 134.0(3) . 2_666
C10 O7 La1 153.5(3) . .
C10 O8 La2 138.7(3) . 1_655
C11 O9 La2 120.0(3) . .
C11 O9 La1 124.4(3) . .
La2 O9 La1 111.89(11) . .
C11 O10 La2 158.7(3) . 2_766
C12 O11 La2 126.9(3) . .
C19 O13 La1 140.1(3) . .
C19 O14 La2 142.9(3) . .
La1 O15 H15A 106.7 . .
La1 O15 H15B 122.3 . .
H15A O15 H15B 106.7 . .
La1 O16 H16B 110.8 . .
La1 O16 H16C 110.7 . .
H16B O16 H16C 108.9 . .
O2 C1 O1 120.9(4) . .
O2 C1 C4 118.3(4) . .
O1 C1 C4 120.9(4) . .
O2 C1 La1 54.1(2) . 2_756
O1 C1 La1 67.0(2) . 2_756
C4 C1 La1 170.2(3) . 2_756
O4 C2 O3 124.4(4) . .
O4 C2 C5 117.4(4) . .
O3 C2 C5 118.2(4) . .
O6 C3 O5 124.1(4) . .
O6 C3 C6 116.9(4) . .
O5 C3 C6 119.0(4) . .
C9 C4 C5 119.4(4) . .
C9 C4 C1 116.3(4) . .
C5 C4 C1 124.3(4) . .
C6 C5 C4 118.6(4) . .
C6 C5 C2 118.1(4) . .
C4 C5 C2 123.0(4) . .
C7 C6 C5 120.4(4) . .
C7 C6 C3 118.0(4) . .
C5 C6 C3 121.6(4) . .
C8 C7 C6 120.6(5) . .
C8 C7 H7A 119.7 . .
C6 C7 H7A 119.7 . .
C9 C8 C7 119.8(5) . .
C9 C8 H8A 120.1 . .
C7 C8 H8A 120.1 . .
C8 C9 C4 121.0(4) . .
C8 C9 H9A 119.5 . .
C4 C9 H9A 119.5 . .
O8 C10 O7 124.1(4) . .
O8 C10 C13 117.8(4) . .
O7 C10 C13 118.0(4) . .
O10 C11 O9 125.0(4) . .
O10 C11 C14 117.6(4) . .
O9 C11 C14 117.3(4) . .
O12 C12 O11 124.5(5) . .
O12 C12 C15 118.0(5) . .
O11 C12 C15 117.4(4) . .
C18 C13 C14 121.1(5) . .
C18 C13 C10 118.2(5) . .
C14 C13 C10 120.6(4) . .
C13 C14 C15 118.7(4) . .
C13 C14 C11 117.6(4) . .
C15 C14 C11 123.5(4) . .
C16 C15 C14 119.5(5) . .
C16 C15 C12 118.2(4) . .
C14 C15 C12 122.3(4) . .
C17 C16 C15 121.1(5) . .
C17 C16 H16A 119.5 . .
C15 C16 H16A 119.5 . .
C16 C17 C18 120.3(5) . .
C16 C17 H17A 119.8 . .
C18 C17 H17A 119.8 . .
C17 C18 C13 119.1(5) . .
C17 C18 H18A 120.5 . .
C13 C18 H18A 120.5 . .
O14 C19 O13 125.5(5) . .
O14 C19 C20 117.7(4) . .
O13 C19 C20 116.8(4) . .
C21 C20 C24 118.1(4) . .
C21 C20 C19 122.1(4) . .
C24 C20 C19 119.8(4) . .
C22 C21 C20 118.7(5) . .
C22 C21 H21A 120.7 . .
C20 C21 H21A 120.7 . .
N1 C22 C21 124.3(5) . .
N1 C22 H22A 117.8 . .
C21 C22 H22A 117.8 . .
C22 N1 C23 117.2(4) . .
C22 N1 Ag1 122.4(3) . .
C23 N1 Ag1 120.4(3) . .
N1 C23 C24 122.1(5) . .
N1 C23 H23A 119.0 . .
C24 C23 H23A 119.0 . .
C20 C24 C23 119.4(5) . .
C20 C24 H24A 120.3 . .
C23 C24 H24A 120.3 . .
H17B O17 H17C 104.3 . .

loop_
_geom_bond_atom_site_label_1
_geom_bond_atom_site_label_2
_geom_bond_distance
_geom_bond_site_symmetry_2
La1 O13 2.447(3) .
La1 O7 2.471(3) .
La1 O3 2.505(3) .
La1 O1 2.542(3) .
La1 O2 2.570(3) 2_756
La1 O9 2.576(3) .
La1 O15 2.578(4) .
La1 O16 2.628(3) .
La1 O1 2.849(3) 2_756
La2 O6 2.447(3) 2_666
La2 O14 2.469(3) .
La2 O5 2.476(3) .
La2 O10 2.480(3) 2_766
La2 O11 2.485(3) .
La2 O8 2.500(3) 1_455
La2 O9 2.556(3) .
La2 O3 2.568(3) .
Ag1 N1 2.205(4) .
Ag1 O4 2.265(3) 2_655
Ag1 O8 2.617(3) 2_755
O1 C1 1.278(6) .
O1 La1 2.849(3) 2_756
O2 C1 1.242(5) .
O2 La1 2.570(3) 2_756
O3 C2 1.290(5) .
O4 C2 1.231(5) .
O4 Ag1 2.265(3) 2_655
O5 C3 1.257(5) .
O6 C3 1.248(5) .
O6 La2 2.447(3) 2_666
O7 C10 1.260(5) .
O8 C10 1.251(5) .
O8 La2 2.500(3) 1_655
O9 C11 1.280(5) .
O10 C11 1.228(5) .
O10 La2 2.480(3) 2_766
O11 C12 1.279(6) .
O12 C12 1.233(6) .
O13 C19 1.252(6) .
O14 C19 1.243(6) .
O15 H15A 0.8500 .
O15 H15B 0.8500 .
O16 H16B 0.8499 .
O16 H16C 0.8501 .
C1 C4 1.509(6) .
C1 La1 3.094(5) 2_756
C2 C5 1.506(6) .
C3 C6 1.515(6) .
C4 C9 1.395(6) .
C4 C5 1.407(6) .
C5 C6 1.405(6) .
C6 C7 1.382(6) .
C7 C8 1.379(7) .
C7 H7A 0.9300 .
C8 C9 1.378(7) .
C8 H8A 0.9300 .
C9 H9A 0.9300 .
C10 C13 1.505(6) .
C11 C14 1.511(6) .
C12 C15 1.499(7) .
C13 C18 1.394(7) .
C13 C14 1.394(7) .
C14 C15 1.403(6) .
C15 C16 1.390(7) .
C16 C17 1.371(8) .
C16 H16A 0.9300 .
C17 C18 1.388(7) .
C17 H17A 0.9300 .
C18 H18A 0.9300 .
C19 C20 1.508(6) .
C20 C21 1.376(7) .
C20 C24 1.378(7) .
C21 C22 1.371(7) .
C21 H21A 0.9300 .
C22 N1 1.324(7) .
C22 H22A 0.9300 .
N1 C23 1.341(7) .
C23 C24 1.390(7) .
C23 H23A 0.9300 .
C24 H24A 0.9300 .
O17 H17B 0.8499 .
O17 H17C 0.8500 .

loop_
_geom_hbond_atom_site_label_D
_geom_hbond_atom_site_label_H
_geom_hbond_atom_site_label_A
_geom_hbond_distance_DH
_geom_hbond_distance_HA
_geom_hbond_distance_DA
_geom_hbond_angle_DHA
_geom_hbond_site_symmetry_A
O15 H15A O5 0.85 2.47 3.273(5) 157.1 1_655
O15 H15B O11 0.85 1.96 2.808(5) 179.8 2_766
O16 H16B O4 0.85 2.52 3.155(5) 132.4 2_656
O16 H16C O17 0.85 1.82 2.672(6) 176.0 .
O17 H17C O12 0.85 1.85 2.694(6) 172.7 1_545

loop_
_geom_torsion_atom_site_label_1
_geom_torsion_atom_site_label_2
_geom_torsion_atom_site_label_3
_geom_torsion_atom_site_label_4
_geom_torsion
_geom_torsion_site_symmetry_1
_geom_torsion_site_symmetry_2
_geom_torsion_site_symmetry_3
_geom_torsion_site_symmetry_4
O13 La1 O1 C1 -128.4(5) . . . .
O7 La1 O1 C1 63.3(5) . . . .
O3 La1 O1 C1 -72.1(5) . . . .
O2 La1 O1 C1 144.9(5) 2_756 . . .
O9 La1 O1 C1 -28.8(5) . . . .
O15 La1 O1 C1 32.0(5) . . . .
O16 La1 O1 C1 -151.4(5) . . . .
O1 La1 O1 C1 117.4(5) 2_756 . . .
O13 La1 O1 La1 114.22(17) . . . 2_756
O7 La1 O1 La1 -54.2(2) . . . 2_756
O3 La1 O1 La1 170.45(15) . . . 2_756
O2 La1 O1 La1 27.46(15) 2_756 . . 2_756
O9 La1 O1 La1 -146.18(11) . . . 2_756
O15 La1 O1 La1 -85.40(14) . . . 2_756
O16 La1 O1 La1 91.15(14) . . . 2_756
O1 La1 O1 La1 0.0 2_756 . . 2_756
O13 La1 O3 C2 134.4(4) . . . .
O7 La1 O3 C2 -149.7(3) . . . .
O1 La1 O3 C2 -11.7(3) . . . .
O2 La1 O3 C2 79.8(4) 2_756 . . .
O9 La1 O3 C2 -148.7(4) . . . .
O15 La1 O3 C2 -83.0(4) . . . .
O16 La1 O3 C2 58.6(4) . . . .
O1 La1 O3 C2 1.4(4) 2_756 . . .
O13 La1 O3 La2 -54.34(14) . . . .
O7 La1 O3 La2 21.6(2) . . . .
O1 La1 O3 La2 159.60(16) . . . .
O2 La1 O3 La2 -108.90(17) 2_756 . . .
O9 La1 O3 La2 22.62(11) . . . .
O15 La1 O3 La2 88.26(14) . . . .
O16 La1 O3 La2 -130.13(15) . . . .
O1 La1 O3 La2 172.66(10) 2_756 . . .
O6 La2 O3 C2 -31.9(4) 2_666 . . .
O14 La2 O3 C2 -137.0(3) . . . .
O5 La2 O3 C2 3.8(3) . . . .
O10 La2 O3 C2 74.6(3) 2_766 . . .
O11 La2 O3 C2 151.0(3) . . . .
O8 La2 O3 C2 -69.0(3) 1_455 . . .
O9 La2 O3 C2 149.4(3) . . . .
O6 La2 O3 La1 155.8(2) 2_666 . . .
O14 La2 O3 La1 50.64(13) . . . .
O5 La2 O3 La1 -168.56(16) . . . .
O10 La2 O3 La1 -97.78(13) 2_766 . . .
O11 La2 O3 La1 -21.3(2) . . . .
O8 La2 O3 La1 118.64(14) 1_455 . . .
O9 La2 O3 La1 -22.93(11) . . . .
O6 La2 O5 C3 -107.9(4) 2_666 . . .
O14 La2 O5 C3 146.2(4) . . . .
O10 La2 O5 C3 -12.5(4) 2_766 . . .
O11 La2 O5 C3 -49.6(5) . . . .
O8 La2 O5 C3 176.5(4) 1_455 . . .
O9 La2 O5 C3 50.6(4) . . . .
O3 La2 O5 C3 86.7(4) . . . .
O13 La1 O7 C10 35.0(7) . . . .
O3 La1 O7 C10 -41.1(8) . . . .
O1 La1 O7 C10 -152.8(7) . . . .
O2 La1 O7 C10 111.4(7) 2_756 . . .
O9 La1 O7 C10 -42.1(7) . . . .
O15 La1 O7 C10 -120.0(7) . . . .
O16 La1 O7 C10 89.0(7) . . . .
O1 La1 O7 C10 158.2(7) 2_756 . . .
O6 La2 O9 C11 2.1(4) 2_666 . . .
O14 La2 O9 C11 89.0(3) . . . .
O5 La2 O9 C11 -140.5(3) . . . .
O10 La2 O9 C11 -79.8(3) 2_766 . . .
O11 La2 O9 C11 2.4(3) . . . .
O8 La2 O9 C11 127.7(3) 1_455 . . .
O3 La2 O9 C11 -178.9(3) . . . .
O6 La2 O9 La1 -157.15(14) 2_666 . . .
O14 La2 O9 La1 -70.17(13) . . . .
O5 La2 O9 La1 60.28(16) . . . .
O10 La2 O9 La1 121.04(13) 2_766 . . .
O11 La2 O9 La1 -156.82(15) . . . .
O8 La2 O9 La1 -31.46(18) 1_455 . . .
O3 La2 O9 La1 21.92(10) . . . .
O13 La1 O9 C11 -89.6(3) . . . .
O7 La1 O9 C11 -1.3(3) . . . .
O3 La1 O9 C11 179.5(4) . . . .
O1 La1 O9 C11 133.2(3) . . . .
O2 La1 O9 C11 -38.1(4) 2_756 . . .
O15 La1 O9 C11 70.8(3) . . . .
O16 La1 O9 C11 -146.5(3) . . . .
O1 La1 O9 C11 40.7(4) 2_756 . . .
O13 La1 O9 La2 68.54(14) . . . .
O7 La1 O9 La2 156.85(15) . . . .
O3 La1 O9 La2 -22.39(11) . . . .
O1 La1 O9 La2 -68.65(15) . . . .
O2 La1 O9 La2 119.98(14) 2_756 . . .
O15 La1 O9 La2 -131.09(15) . . . .
O16 La1 O9 La2 11.65(19) . . . .
O1 La1 O9 La2 -161.22(13) 2_756 . . .
O6 La2 O11 C12 -90.8(4) 2_666 . . .
O14 La2 O11 C12 14.7(4) . . . .
O5 La2 O11 C12 -153.6(4) . . . .
O10 La2 O11 C12 170.3(4) 2_766 . . .
O8 La2 O11 C12 -36.2(4) 1_455 . . .
O9 La2 O11 C12 89.4(4) . . . .
O3 La2 O11 C12 87.9(4) . . . .
O7 La1 O13 C19 -99.7(5) . . . .
O3 La1 O13 C19 36.5(5) . . . .
O1 La1 O13 C19 88.2(5) . . . .
O2 La1 O13 C19 -172.6(6) 2_756 . . .
O9 La1 O13 C19 -27.4(5) . . . .
O15 La1 O13 C19 -59.3(6) . . . .
O16 La1 O13 C19 110.0(5) . . . .
O1 La1 O13 C19 -179.6(5) 2_756 . . .
O6 La2 O14 C19 -176.2(5) 2_666 . . .
O5 La2 O14 C19 -75.7(6) . . . .
O10 La2 O14 C19 62.9(6) 2_766 . . .
O11 La2 O14 C19 113.5(5) . . . .
O8 La2 O14 C19 -106.9(5) 1_455 . . .
O9 La2 O14 C19 41.8(5) . . . .
O3 La2 O14 C19 -21.5(5) . . . .
La1 O2 C1 O1 -6.3(5) 2_756 . . .
La1 O2 C1 C4 172.7(3) 2_756 . . .
La1 O1 C1 O2 -119.0(5) . . . .
La1 O1 C1 O2 5.5(4) 2_756 . . .
La1 O1 C1 C4 62.0(6) . . . .
La1 O1 C1 C4 -173.5(4) 2_756 . . .
La1 O1 C1 La1 -124.6(4) . . . 2_756
Ag1 O4 C2 O3 -2.3(5) 2_655 . . .
Ag1 O4 C2 C5 176.9(3) 2_655 . . .
La1 O3 C2 O4 -97.7(5) . . . .
La2 O3 C2 O4 91.2(4) . . . .
La1 O3 C2 C5 83.1(4) . . . .
La2 O3 C2 C5 -88.0(4) . . . .
La2 O6 C3 O5 -2.2(7) 2_666 . . .
La2 O6 C3 C6 177.8(3) 2_666 . . .
La2 O5 C3 O6 105.1(5) . . . .
La2 O5 C3 C6 -74.9(5) . . . .
O2 C1 C4 C9 8.6(6) . . . .
O1 C1 C4 C9 -172.4(4) . . . .
La1 C1 C4 C9 45(2) 2_756 . . .
O2 C1 C4 C5 -171.4(4) . . . .
O1 C1 C4 C5 7.6(7) . . . .
La1 C1 C4 C5 -134.5(17) 2_756 . . .
C9 C4 C5 C6 4.3(6) . . . .
C1 C4 C5 C6 -175.7(4) . . . .
C9 C4 C5 C2 -170.1(4) . . . .
C1 C4 C5 C2 9.8(7) . . . .
O4 C2 C5 C6 -78.3(5) . . . .
O3 C2 C5 C6 100.9(5) . . . .
O4 C2 C5 C4 96.2(5) . . . .
O3 C2 C5 C4 -84.6(5) . . . .
C4 C5 C6 C7 -5.8(7) . . . .
C2 C5 C6 C7 168.9(4) . . . .
C4 C5 C6 C3 171.9(4) . . . .
C2 C5 C6 C3 -13.3(6) . . . .
O6 C3 C6 C7 -4.9(6) . . . .
O5 C3 C6 C7 175.2(4) . . . .
O6 C3 C6 C5 177.4(4) . . . .
O5 C3 C6 C5 -2.6(6) . . . .
C5 C6 C7 C8 2.6(7) . . . .
C3 C6 C7 C8 -175.2(4) . . . .
C6 C7 C8 C9 2.0(8) . . . .
C7 C8 C9 C4 -3.5(8) . . . .
C5 C4 C9 C8 0.3(7) . . . .
C1 C4 C9 C8 -179.7(4) . . . .
La2 O8 C10 O7 -94.9(6) 1_655 . . .
La2 O8 C10 C13 89.3(5) 1_655 . . .
La1 O7 C10 O8 -176.8(5) . . . .
La1 O7 C10 C13 -1.0(10) . . . .
La2 O10 C11 O9 -21.9(11) 2_766 . . .
La2 O10 C11 C14 163.0(6) 2_766 . . .
La2 O9 C11 O10 103.9(4) . . . .
La1 O9 C11 O10 -99.6(5) . . . .
La2 O9 C11 C14 -81.0(4) . . . .
La1 O9 C11 C14 75.5(4) . . . .
La2 O11 C12 O12 104.2(6) . . . .
La2 O11 C12 C15 -76.6(5) . . . .
O8 C10 C13 C18 45.9(6) . . . .
O7 C10 C13 C18 -130.3(5) . . . .
O8 C10 C13 C14 -136.7(5) . . . .
O7 C10 C13 C14 47.2(6) . . . .
C18 C13 C14 C15 -0.4(7) . . . .
C10 C13 C14 C15 -177.7(4) . . . .
C18 C13 C14 C11 -176.1(4) . . . .
C10 C13 C14 C11 6.6(6) . . . .
O10 C11 C14 C13 76.8(5) . . . .
O9 C11 C14 C13 -98.7(5) . . . .
O10 C11 C14 C15 -98.6(5) . . . .
O9 C11 C14 C15 85.9(5) . . . .
C13 C14 C15 C16 3.5(7) . . . .
C11 C14 C15 C16 178.9(4) . . . .
C13 C14 C15 C12 -175.2(4) . . . .
C11 C14 C15 C12 0.2(7) . . . .
O12 C12 C15 C16 -7.3(7) . . . .
O11 C12 C15 C16 173.4(4) . . . .
O12 C12 C15 C14 171.4(5) . . . .
O11 C12 C15 C14 -7.9(7) . . . .
C14 C15 C16 C17 -3.8(8) . . . .
C12 C15 C16 C17 174.9(5) . . . .
C15 C16 C17 C18 0.9(8) . . . .
C16 C17 C18 C13 2.2(8) . . . .
C14 C13 C18 C17 -2.4(8) . . . .
C10 C13 C18 C17 175.0(5) . . . .
La2 O14 C19 O13 -3.7(9) . . . .
La2 O14 C19 C20 173.9(3) . . . .
La1 O13 C19 O14 -6.4(9) . . . .
La1 O13 C19 C20 176.0(3) . . . .
O14 C19 C20 C21 162.7(5) . . . .
O13 C19 C20 C21 -19.5(7) . . . .
O14 C19 C20 C24 -18.5(7) . . . .
O13 C19 C20 C24 159.3(5) . . . .
C24 C20 C21 C22 0.3(7) . . . .
C19 C20 C21 C22 179.1(5) . . . .
C20 C21 C22 N1 -3.7(8) . . . .
C21 C22 N1 C23 3.3(8) . . . .
C21 C22 N1 Ag1 -175.9(4) . . . .
O4 Ag1 N1 C22 -83.1(15) 2_655 . . .
O8 Ag1 N1 C22 46.4(4) 2_755 . . .
O4 Ag1 N1 C23 97.7(15) 2_655 . . .
O8 Ag1 N1 C23 -132.8(4) 2_755 . . .
C22 N1 C23 C24 0.4(8) . . . .
Ag1 N1 C23 C24 179.7(4) . . . .
C21 C20 C24 C23 3.1(7) . . . .
C19 C20 C24 C23 -175.7(5) . . . .
N1 C23 C24 C20 -3.6(8) . . . .
